data_2211144
loop_
_publ_author_name
'Muhammad I. Saleh'
'Weng-Thim Tham'
'Rohana Adnan'
'Eny Kusrini'
'Shea-Lin Ng'
'Hoong-Kun Fun'

_publ_section_title
;
 A second orthorhombic polymorph of 5-nitroisophthalic acid monohydrate
;
_journal_coeditor_code OB2073
_journal_issue 11
_journal_name_full 'Acta Crystallographica Section E'
_journal_page_first o4837
_journal_page_last o4839
_journal_paper_doi 10.1107/S1600536806040062
_journal_volume 62
_journal_year 2006
_chemical_formula_moiety 'C8 H5 N O6 , H2 O'
_chemical_formula_sum 'C8 H7 N O7'
_chemical_formula_weight 229.15
_chemical_name_systematic
;
5-Nitroisophthalic acid hydrate
;
_space_group_IT_number 61
_symmetry_cell_setting orthorhombic
_symmetry_space_group_name_Hall '-P 2ac 2ab'
_symmetry_space_group_name_H-M 'P b c a'
_atom_sites_solution_hydrogens geom
_atom_sites_solution_primary direct
_atom_sites_solution_secondary difmap
_audit_creation_method SHELXL97
_cell_angle_alpha 90.00
_cell_angle_beta 90.00
_cell_angle_gamma 90.00
_cell_formula_units_Z 8
_cell_length_a 9.6139(2)
_cell_length_b 10.5459(2)
_cell_length_c 17.3756(3)
_cell_measurement_reflns_used 5535
_cell_measurement_temperature 100.00(10)
_cell_measurement_theta_max 37.66
_cell_measurement_theta_min 2.34
_cell_volume 1761.66(6)
_computing_cell_refinement APEX2
_computing_data_collection 'APEX2 (Bruker, 2005)'
_computing_data_reduction 'SAINT (Bruker, 2005)'
_computing_molecular_graphics SHELXTL
_computing_publication_material 'SHELXTL and PLATON (Spek, 2003)'
_computing_structure_refinement SHELXTL
_computing_structure_solution 'SHELXTL (Sheldrick, 1998)'
_diffrn_ambient_temperature 297(2)
_diffrn_detector_area_resol_mean 8.33
_diffrn_measured_fraction_theta_full 0.994
_diffrn_measured_fraction_theta_max 0.994
_diffrn_measurement_device_type 'Bruker SMART APEX2 CCD area-detector'
_diffrn_measurement_method \w
_diffrn_radiation_monochromator graphite
_diffrn_radiation_source 'fine-focus sealed tube'
_diffrn_radiation_type MoK\a
_diffrn_radiation_wavelength 0.71073
_diffrn_reflns_av_R_equivalents 0.0568
_diffrn_reflns_av_sigmaI/netI 0.0243
_diffrn_reflns_limit_h_max 16
_diffrn_reflns_limit_h_min -16
_diffrn_reflns_limit_k_max 18
_diffrn_reflns_limit_k_min -18
_diffrn_reflns_limit_l_max 29
_diffrn_reflns_limit_l_min -29
_diffrn_reflns_number 63168
_diffrn_reflns_theta_full 37.66
_diffrn_reflns_theta_max 37.66
_diffrn_reflns_theta_min 2.34
_diffrn_standards_number 0
_exptl_absorpt_coefficient_mu 0.156
_exptl_absorpt_correction_T_max 0.9863
_exptl_absorpt_correction_T_min 0.8798
_exptl_absorpt_correction_type multi-scan
_exptl_absorpt_process_details '(SADABS; Bruker, 2005)'
_exptl_crystal_colour colourless
_exptl_crystal_density_diffrn 1.728
_exptl_crystal_density_method 'not measured'
_exptl_crystal_description Needle
_exptl_crystal_F_000 944
_exptl_crystal_size_max 0.56
_exptl_crystal_size_mid 0.10
_exptl_crystal_size_min 0.09
_refine_diff_density_max 0.592
_refine_diff_density_min -0.441
_refine_ls_extinction_method none
_refine_ls_goodness_of_fit_ref 1.032
_refine_ls_hydrogen_treatment mixed
_refine_ls_matrix_type full
_refine_ls_number_parameters 153
_refine_ls_number_reflns 4660
_refine_ls_number_restraints 0
_refine_ls_restrained_S_all 1.032
_refine_ls_R_factor_all 0.0527
_refine_ls_R_factor_gt 0.0417
_refine_ls_shift/su_max 0.001
_refine_ls_shift/su_mean 0.001
_refine_ls_structure_factor_coef Fsqd
_refine_ls_weighting_details 'calc w = 1/[\s^2^(Fo^2^)+(0.0608P)^2^+0.5268P] where P=(Fo^2^+2Fc^2^)/3'
_refine_ls_weighting_scheme calc
_refine_ls_wR_factor_gt 0.1077
_refine_ls_wR_factor_ref 0.1143
_reflns_number_gt 3900
_reflns_number_total 4660
_reflns_threshold_expression I>2\s(I)
_cod_data_source_file ob2073.cif
_cod_data_source_block I
_cod_depositor_comments
;
The following automatic conversions were performed:
'_symmetry_cell_setting' value 'Orthorhombic' changed to 'orthorhombic'
according to '/home/saulius/struct/CIF-dictionaries/cif_core.dic'
dictionary named 'cif_core.dic' version 2.4.1 from 2010-06-29.

Automatic conversion script
Id: cif_fix_enum 1527 2010-12-29 10:47:43Z saulius 

The following automatic conversions were performed:

'_symmetry_cell_setting' value 'Orthorhombic' changed to
'orthorhombic' according to
/home/saulius/struct/CIF-dictionaries/cif_core.dic dictionary named
'cif_core.dic' version 2.4.1 from 2010-06-29.

Automatic conversion script
Id: cif_fix_values 1715 2011-07-08 13:25:40Z adriana 
;
_cod_database_code 2211144
_cod_database_fobs_code 2211144

loop_
_symmetry_equiv_pos_as_xyz
'x, y, z'
'-x+1/2, -y, z+1/2'
'-x, y+1/2, -z+1/2'
'x+1/2, -y+1/2, -z'
'-x, -y, -z'
'x-1/2, y, -z-1/2'
'x, -y-1/2, z-1/2'
'-x-1/2, y-1/2, z'

loop_
_atom_site_type_symbol
_atom_site_label
_atom_site_fract_x
_atom_site_fract_y
_atom_site_fract_z
_atom_site_U_iso_or_equiv
_atom_site_adp_type
_atom_site_calc_flag
_atom_site_refinement_flags
_atom_site_occupancy
O O1 0.93320(6) -0.10724(6) 0.75273(4) 0.01585(12) Uani d . 1
O O2 0.71912(7) -0.07803(8) 0.78799(4) 0.02422(16) Uani d . 1
O O3 1.15779(6) 0.21996(6) 0.59401(3) 0.01342(11) Uani d . 1
O O4 1.03011(6) 0.39021(6) 0.56306(4) 0.01558(12) Uani d . 1
H H4B 1.1195 0.4280 0.5544 0.019 Uiso d R 1
O O5 0.42088(6) 0.18694(6) 0.64015(4) 0.01609(12) Uani d . 1
H H5A 0.3403 0.2171 0.6262 0.019 Uiso d R 1
O O6 0.50600(6) 0.34083(6) 0.56404(4) 0.01548(12) Uani d . 1
N N1 0.82111(7) -0.05200(7) 0.74845(4) 0.01279(12) Uani d . 1
C C1 0.80825(7) 0.05317(7) 0.69356(4) 0.01080(12) Uani d . 1
C C2 0.92809(7) 0.10723(7) 0.66384(4) 0.01101(12) Uani d . 1
H H2A 1.0151 0.0730 0.6745 0.013 Uiso calc R 1
C C3 0.91446(7) 0.21437(7) 0.61749(4) 0.01041(12) Uani d . 1
C C4 0.78272(7) 0.26234(7) 0.59947(4) 0.01087(12) Uani d . 1
H H4A 0.7743 0.3346 0.5692 0.013 Uiso calc R 1
C C5 0.66397(7) 0.20118(7) 0.62716(4) 0.01086(12) Uani d . 1
C C6 0.67599(7) 0.09610(8) 0.67532(4) 0.01151(12) Uani d . 1
H H6A 0.5974 0.0558 0.6947 0.014 Uiso calc R 1
C C7 1.04540(7) 0.27556(7) 0.59011(4) 0.01114(12) Uani d . 1
C C8 0.52314(7) 0.25059(8) 0.60688(4) 0.01181(12) Uani d . 1
O O1W 0.76800(6) 0.01661(6) 0.47226(4) 0.01509(11) Uani d . 1
H H1A 0.7949(19) -0.0529(19) 0.4523(11) 0.041(5) Uiso d . 1
H H1B 0.8351(19) 0.0648(18) 0.4629(11) 0.038(5) Uiso d . 1

loop_
_atom_site_aniso_label
_atom_site_aniso_U_11
_atom_site_aniso_U_22
_atom_site_aniso_U_33
_atom_site_aniso_U_12
_atom_site_aniso_U_13
_atom_site_aniso_U_23
O1 0.0117(2) 0.0166(3) 0.0192(2) 0.0036(2) -0.00034(18) 0.0038(2)
O2 0.0125(3) 0.0317(4) 0.0285(3) 0.0014(3) 0.0054(2) 0.0171(3)
O3 0.0088(2) 0.0133(2) 0.0181(2) 0.00025(18) 0.00003(17) -0.00026(19)
O4 0.0117(2) 0.0121(3) 0.0230(3) -0.00048(19) 0.00191(19) 0.0040(2)
O5 0.0073(2) 0.0177(3) 0.0232(3) 0.00018(19) -0.00015(18) 0.0047(2)
O6 0.0123(2) 0.0161(3) 0.0180(2) 0.0029(2) -0.00033(19) 0.0035(2)
N1 0.0105(2) 0.0138(3) 0.0141(2) -0.0001(2) -0.00079(19) 0.0027(2)
C1 0.0091(3) 0.0116(3) 0.0118(2) -0.0001(2) -0.00005(19) 0.0017(2)
C2 0.0085(2) 0.0119(3) 0.0126(3) 0.0002(2) -0.0004(2) 0.0006(2)
C3 0.0082(2) 0.0110(3) 0.0120(2) -0.0006(2) 0.0002(2) 0.0004(2)
C4 0.0086(2) 0.0118(3) 0.0122(3) 0.0005(2) -0.00004(19) 0.0006(2)
C5 0.0080(2) 0.0123(3) 0.0123(3) 0.0008(2) -0.00029(19) 0.0000(2)
C6 0.0082(2) 0.0132(3) 0.0131(3) 0.0001(2) 0.0000(2) 0.0014(2)
C7 0.0096(3) 0.0115(3) 0.0123(3) -0.0006(2) 0.0001(2) -0.0005(2)
C8 0.0088(3) 0.0134(3) 0.0132(3) 0.0007(2) -0.0007(2) -0.0007(2)
O1W 0.0120(2) 0.0121(3) 0.0212(3) 0.00134(19) 0.00082(19) 0.0013(2)

loop_
_atom_type_symbol
_atom_type_description
_atom_type_scat_dispersion_real
_atom_type_scat_dispersion_imag
_atom_type_scat_source
C C 0.0033 0.0016 'International Tables Vol C Tables 4.2.6.8 and 6.1.1.4'
H H 0.0000 0.0000 'International Tables Vol C Tables 4.2.6.8 and 6.1.1.4'
N N 0.0061 0.0033 'International Tables Vol C Tables 4.2.6.8 and 6.1.1.4'
O O 0.0106 0.0060 'International Tables Vol C Tables 4.2.6.8 and 6.1.1.4'

loop_
_geom_angle_atom_site_label_1
_geom_angle_atom_site_label_2
_geom_angle_atom_site_label_3
_geom_angle
C7 O4 H4B 109.9
C8 O5 H5A 110.7
O1 N1 O2 124.12(7)
O1 N1 C1 118.16(6)
O2 N1 C1 117.71(7)
C2 C1 C6 122.90(7)
C2 C1 N1 118.88(6)
C6 C1 N1 118.19(6)
C1 C2 C3 118.09(7)
C1 C2 H2A 121.0
C3 C2 H2A 121.0
C2 C3 C4 120.49(6)
C2 C3 C7 117.09(6)
C4 C3 C7 122.40(7)
C5 C4 C3 119.73(7)
C5 C4 H4A 120.1
C3 C4 H4A 120.1
C6 C5 C4 120.42(7)
C6 C5 C8 119.64(7)
C4 C5 C8 119.93(7)
C1 C6 C5 118.23(7)
C1 C6 H6A 120.9
C5 C6 H6A 120.9
O3 C7 O4 124.03(7)
O3 C7 C3 121.12(7)
O4 C7 C3 114.85(6)
O6 C8 O5 124.21(7)
O6 C8 C5 122.62(7)
O5 C8 C5 113.18(7)
H1A O1W H1B 102.1(17)

loop_
_geom_bond_atom_site_label_1
_geom_bond_atom_site_label_2
_geom_bond_distance
O1 N1 1.2273(9)
O2 N1 1.2283(9)
O3 C7 1.2313(9)
O4 C7 1.3056(10)
O4 H4B 0.9596
O5 C8 1.3233(10)
O5 H5A 0.8720
O6 C8 1.2194(10)
N1 C1 1.4680(10)
C1 C2 1.3854(10)
C1 C6 1.3864(10)
C2 C3 1.3937(11)
C2 H2A 0.9300
C3 C4 1.3993(10)
C3 C7 1.4924(10)
C4 C5 1.3967(10)
C4 H4A 0.9300
C5 C6 1.3935(11)
C5 C8 1.4929(10)
C6 H6A 0.9300
O1W H1A 0.85(2)
O1W H1B 0.838(19)

loop_
_geom_hbond_atom_site_label_D
_geom_hbond_atom_site_label_H
_geom_hbond_atom_site_label_A
_geom_hbond_site_symmetry_A
_geom_hbond_distance_DH
_geom_hbond_distance_HA
_geom_hbond_distance_DA
_geom_hbond_angle_DHA
_geom_hbond_publ_flag
O1W H1A O3 5_756 0.85(2) 1.99(2) 2.8390(10) 176(2) y
O1W H1B O6 4_556 0.84(2) 1.98(2) 2.8100(10) 173(2) y
O4 H4B O1W 4_556 0.96 1.61 2.5640(10) 172 y
O5 H5A O3 1_455 0.87 1.84 2.6760(10) 160 y
C4 H4A O1W 8_765 0.93 2.59 3.5090(10) 172 y
C6 H6A O1 6_557 0.93 2.51 3.4070(10) 163 y

loop_
_geom_torsion_atom_site_label_1
_geom_torsion_atom_site_label_2
_geom_torsion_atom_site_label_3
_geom_torsion_atom_site_label_4
_geom_torsion
O1 N1 C1 C2 -16.45(11)
O2 N1 C1 C2 162.61(8)
O1 N1 C1 C6 165.19(7)
O2 N1 C1 C6 -15.75(11)
C6 C1 C2 C3 4.15(11)
N1 C1 C2 C3 -174.12(7)
C1 C2 C3 C4 -2.37(11)
C1 C2 C3 C7 176.35(7)
C2 C3 C4 C5 -1.01(11)
C7 C3 C4 C5 -179.66(7)
C3 C4 C5 C6 2.82(11)
C3 C4 C5 C8 -178.86(7)
C2 C1 C6 C5 -2.40(11)
N1 C1 C6 C5 175.89(7)
C4 C5 C6 C1 -1.16(11)
C8 C5 C6 C1 -179.49(7)
C2 C3 C7 O3 15.14(11)
C4 C3 C7 O3 -166.18(7)
C2 C3 C7 O4 -164.40(7)
C4 C3 C7 O4 14.29(10)
C6 C5 C8 O6 -178.77(8)
C4 C5 C8 O6 2.90(12)
C6 C5 C8 O5 1.43(10)
C4 C5 C8 O5 -176.91(7)

loop_
_cod_related_entry_id
_cod_related_entry_database
_cod_related_entry_code
1 ChemSpider 21105635
